data_2201304
loop_
_publ_author_name
'Poto\<c\<n\'ak, Ivan'
'Pohlov\'a, Martina'
'Wagner, Christoph'
'J\"ager, Lothar'

_publ_section_title
;
 Tris(1,10-phenanthroline)copper(II) tricyanomethanide
;
_journal_issue 10
_journal_name_full 'Acta Crystallographica Section E'
_journal_page_first m595
_journal_page_last m596
_journal_paper_doi 10.1107/S1600536802017610
_journal_volume 58
_journal_year 2002
_chemical_formula_iupac '[Cu (C12 H8 N2)3] (C4 N3)2'
_chemical_formula_moiety 'C36 H24 N6 Cu 2+, 2(C4 N3) -'
_chemical_formula_sum 'C44 H24 Cu N12'
_chemical_formula_weight 784.29
_chemical_name_systematic
;
Tris(2,2'-bipyridine)copper(II) tricyanomethanide
;
_space_group_IT_number 14
_symmetry_cell_setting monoclinic
_symmetry_space_group_name_Hall '-P 2yn'
_symmetry_space_group_name_H-M 'P 1 21/n 1'
_atom_sites_solution_hydrogens geom
_atom_sites_solution_primary direct
_atom_sites_solution_secondary difmap
_audit_creation_method SHELXL-97
_cell_angle_alpha 90.00
_cell_angle_beta 91.084(16)
_cell_angle_gamma 90.00
_cell_formula_units_Z 4
_cell_length_a 9.3854(12)
_cell_length_b 31.179(5)
_cell_length_c 12.7972(18)
_cell_measurement_reflns_used 8000
_cell_measurement_temperature 220.0(10)
_cell_measurement_theta_max 26.00
_cell_measurement_theta_min 1.65
_cell_volume 3744.1(9)
_computing_cell_refinement 'CELL in IPDS'
_computing_data_collection 'EXPOSE in IPDS (Stoe & Cie, 1999)'
_computing_data_reduction 'INTEGRATE in IPDS'
_computing_molecular_graphics 'DIAMOND (Crystal Impact, 1999)'
_computing_publication_material SHELXL97
_computing_structure_refinement 'SHELXL97 (Sheldrick, 1997)'
_computing_structure_solution 'SHELXS97 (Sheldrick, 1990)'
_diffrn_ambient_temperature 220.0(10)
_diffrn_measured_fraction_theta_full 0.934
_diffrn_measured_fraction_theta_max 0.934
_diffrn_measurement_device_type 'Stoe IPDS'
_diffrn_measurement_method
;
D = 70mm, \F 0-199.5\%, \D\F 1.5\%, 7 min/rec
;
_diffrn_radiation_monochromator graphite
_diffrn_radiation_source 'fine-focus sealed tube'
_diffrn_radiation_type MoK\a
_diffrn_radiation_wavelength 0.71073
_diffrn_reflns_av_R_equivalents 0.0500
_diffrn_reflns_av_sigmaI/netI 0.0561
_diffrn_reflns_limit_h_max 10
_diffrn_reflns_limit_h_min -11
_diffrn_reflns_limit_k_max 38
_diffrn_reflns_limit_k_min -38
_diffrn_reflns_limit_l_max 15
_diffrn_reflns_limit_l_min -15
_diffrn_reflns_number 19431
_diffrn_reflns_theta_full 26.00
_diffrn_reflns_theta_max 26.00
_diffrn_reflns_theta_min 2.52
_diffrn_standards_number 0
_exptl_absorpt_coefficient_mu 0.634
_exptl_absorpt_correction_T_max 0.9491
_exptl_absorpt_correction_T_min 0.8852
_exptl_absorpt_correction_type numerical
_exptl_absorpt_process_details '(FACE in IPDS; Stoe & Cie, 1999)'
_exptl_crystal_colour 'light green'
_exptl_crystal_density_diffrn 1.391
_exptl_crystal_density_method 'not measured'
_exptl_crystal_description prism
_exptl_crystal_F_000 1604
_exptl_crystal_size_max 0.30
_exptl_crystal_size_mid 0.21
_exptl_crystal_size_min 0.09
_refine_diff_density_max 0.309
_refine_diff_density_min -0.621
_refine_ls_extinction_method none
_refine_ls_goodness_of_fit_ref 0.821
_refine_ls_hydrogen_treatment constr
_refine_ls_matrix_type full
_refine_ls_number_parameters 514
_refine_ls_number_reflns 6872
_refine_ls_number_restraints 0
_refine_ls_restrained_S_all 0.821
_refine_ls_R_factor_all 0.0740
_refine_ls_R_factor_gt 0.0439
_refine_ls_shift/su_max <0.001
_refine_ls_shift/su_mean 0.000
_refine_ls_structure_factor_coef Fsqd
_refine_ls_weighting_details 'calc w = 1/[\s^2^(Fo^2^)+(0.113P)^2^+2.769P] where P = (Fo^2^+2Fc^2^)/3'
_refine_ls_weighting_scheme calc
_refine_ls_wR_factor_gt 0.1236
_refine_ls_wR_factor_ref 0.1524
_reflns_number_gt 4834
_reflns_number_total 6872
_reflns_threshold_expression I>2\s(I)
_cod_data_source_file bt6193.cif
_cod_data_source_block I
_cod_original_cell_volume 3744.2(9)
_cod_original_sg_symbol_H-M 'P 21/n'
_cod_database_code 2201304
_cod_database_fobs_code 2201304

loop_
_symmetry_equiv_pos_as_xyz
'x, y, z'
'-x+1/2, y+1/2, -z+1/2'
'-x, -y, -z'
'x-1/2, -y-1/2, z-1/2'

loop_
_atom_site_label
_atom_site_fract_x
_atom_site_fract_y
_atom_site_fract_z
_atom_site_U_iso_or_equiv
_atom_site_adp_type
_atom_site_calc_flag
_atom_site_refinement_flags
_atom_site_occupancy
_atom_site_disorder_assembly
_atom_site_disorder_group
_atom_site_type_symbol
Cu1 0.44541(4) 0.119748(12) 0.76875(3) 0.03013(14) Uani d . 1 . . Cu
N10 0.3267(3) 0.10209(9) 0.6235(2) 0.0361(7) Uani d . 1 . . N
C11 0.3361(4) 0.05927(10) 0.6026(2) 0.0324(7) Uani d . 1 . . C
C12 0.2512(4) 0.12650(11) 0.5574(3) 0.0440(9) Uani d . 1 . . C
H12 0.2436 0.1557 0.5715 0.053 Uiso calc R 1 . . H
C13 0.1833(5) 0.11039(13) 0.4682(3) 0.0483(9) Uani d . 1 . . C
H13 0.1328 0.1286 0.4234 0.058 Uiso calc R 1 . . H
C14 0.1915(5) 0.06733(13) 0.4471(3) 0.0487(9) Uani d . 1 . . C
H14 0.1462 0.0561 0.3878 0.058 Uiso calc R 1 . . H
C15 0.2683(4) 0.04015(11) 0.5152(3) 0.0401(8) Uani d . 1 . . C
C16 0.2802(5) -0.00561(12) 0.5009(3) 0.0471(9) Uani d . 1 . . C
H16 0.2347 -0.0184 0.4437 0.057 Uiso calc R 1 . . H
C21 0.4175(4) 0.03290(10) 0.6752(2) 0.0329(7) Uani d . 1 . . C
C22 0.5561(4) 0.02874(12) 0.8261(3) 0.0466(9) Uani d . 1 . . C
H22 0.5983 0.0419 0.8842 0.056 Uiso calc R 1 . . H
C23 0.5736(5) -0.01566(14) 0.8137(3) 0.0578(11) Uani d . 1 . . C
H23 0.6276 -0.0313 0.8620 0.069 Uiso calc R 1 . . H
C24 0.5105(5) -0.03578(12) 0.7297(3) 0.0507(10) Uani d . 1 . . C
H24 0.5215 -0.0652 0.7204 0.061 Uiso calc R 1 . . H
C25 0.4285(4) -0.01157(11) 0.6573(3) 0.0385(8) Uani d . 1 . . C
C26 0.3559(4) -0.03020(11) 0.5685(3) 0.0449(9) Uani d . 1 . . C
H26 0.3612 -0.0596 0.5575 0.054 Uiso calc R 1 . . H
N20 0.4824(3) 0.05278(9) 0.7591(2) 0.0363(7) Uani d . 1 . . N
N30 0.5430(4) 0.13074(9) 0.9274(2) 0.0437(7) Uani d . 1 . . N
C31 0.4416(4) 0.12791(10) 1.0028(3) 0.0363(8) Uani d . 1 . . C
C32 0.6729(5) 0.14309(14) 0.9570(3) 0.0543(10) Uani d . 1 . . C
H32 0.7425 0.1455 0.9066 0.065 Uiso calc R 1 . . H
C33 0.7091(5) 0.15262(15) 1.0605(4) 0.0616(12) Uani d . 1 . . C
H33 0.8014 0.1613 1.0777 0.074 Uiso calc R 1 . . H
C34 0.6099(5) 0.14928(13) 1.1369(3) 0.0570(11) Uani d . 1 . . C
H34 0.6341 0.1551 1.2063 0.068 Uiso calc R 1 . . H
C35 0.4708(4) 0.13682(11) 1.1085(3) 0.0420(9) Uani d . 1 . . C
C36 0.3569(5) 0.13166(12) 1.1831(3) 0.0454(9) Uani d . 1 . . C
H36 0.3744 0.1381 1.2531 0.055 Uiso calc R 1 . . H
C41 0.3006(4) 0.11503(9) 0.9697(3) 0.0344(7) Uani d . 1 . . C
C42 0.1457(4) 0.09612(12) 0.8347(3) 0.0415(8) Uani d . 1 . . C
H42 0.1276 0.0920 0.7638 0.050 Uiso calc R 1 . . H
C43 0.0358(4) 0.08816(13) 0.9047(3) 0.0493(10) Uani d . 1 . . C
H43 -0.0525 0.0785 0.8804 0.059 Uiso calc R 1 . . H
C44 0.0595(4) 0.09474(12) 1.0087(3) 0.0479(10) Uani d . 1 . . C
H44 -0.0129 0.0898 1.0559 0.057 Uiso calc R 1 . . H
C45 0.1934(4) 0.10891(11) 1.0443(3) 0.0385(8) Uani d . 1 . . C
C46 0.2269(5) 0.11779(11) 1.1528(3) 0.0438(9) Uani d . 1 . . C
H46 0.1572 0.1138 1.2026 0.053 Uiso calc R 1 . . H
N40 0.2747(3) 0.10927(9) 0.8651(2) 0.0371(7) Uani d . 1 . . N
N50 0.4161(3) 0.18702(10) 0.7561(2) 0.0436(7) Uani d . 1 . . N
C51 0.5298(4) 0.20586(11) 0.7088(3) 0.0403(8) Uani d . 1 . . C
C52 0.3156(5) 0.21187(15) 0.7938(4) 0.0623(12) Uani d . 1 . . C
H52 0.2386 0.1991 0.8263 0.075 Uiso calc R 1 . . H
C53 0.3200(7) 0.25641(18) 0.7872(4) 0.0780(15) Uani d . 1 . . C
H53 0.2476 0.2728 0.8155 0.094 Uiso calc R 1 . . H
C54 0.4306(7) 0.27568(15) 0.7391(4) 0.0760(16) Uani d . 1 . . C
H54 0.4336 0.3054 0.7343 0.091 Uiso calc R 1 . . H
C55 0.5418(5) 0.25079(12) 0.6960(4) 0.0552(11) Uani d . 1 . . C
C56 0.6618(6) 0.26739(14) 0.6414(5) 0.0755(15) Uani d . 1 . . C
H56 0.6692 0.2968 0.6313 0.091 Uiso calc R 1 . . H
C61 0.6402(4) 0.17860(10) 0.6713(3) 0.0379(8) Uani d . 1 . . C
C62 0.7279(4) 0.10951(12) 0.6566(3) 0.0431(9) Uani d . 1 . . C
H62 0.7191 0.0803 0.6697 0.052 Uiso calc R 1 . . H
C63 0.8470(5) 0.12363(14) 0.6023(4) 0.0581(11) Uani d . 1 . . C
H63 0.9154 0.1043 0.5800 0.070 Uiso calc R 1 . . H
C64 0.8606(5) 0.16669(16) 0.5827(4) 0.0650(12) Uani d . 1 . . C
H64 0.9380 0.1767 0.5455 0.078 Uiso calc R 1 . . H
C65 0.7568(5) 0.19587(13) 0.6189(3) 0.0515(10) Uani d . 1 . . C
C66 0.7638(6) 0.24151(15) 0.6045(4) 0.0740(15) Uani d . 1 . . C
H66 0.8400 0.2533 0.5691 0.089 Uiso calc R 1 . . H
N60 0.6265(3) 0.13556(9) 0.6904(2) 0.0355(6) Uani d . 1 . . N
C1 0.4404(6) 0.27457(19) 0.4003(6) 0.093(2) Uani d . 1 . . C
N1 0.4885(7) 0.30702(18) 0.3790(8) 0.165(4) Uani d . 1 . . N
C2 0.4598(6) 0.19691(18) 0.4206(3) 0.0613(12) Uani d . 1 . . C
N2 0.5258(5) 0.16503(17) 0.4164(3) 0.0770(12) Uani d . 1 . . N
C3 0.2365(6) 0.23314(16) 0.4546(4) 0.0694(13) Uani d . 1 . . C
N3 0.1188(6) 0.23246(18) 0.4802(5) 0.112(2) Uani d . 1 . . N
C4 0.3799(5) 0.23502(15) 0.4247(3) 0.0596(11) Uani d . 1 . . C
C5 0.1150(4) -0.07402(15) 0.7441(3) 0.0519(10) Uani d . 1 . . C
N5 0.1147(5) -0.10879(14) 0.7113(3) 0.0671(10) Uani d . 1 . . N
C6 0.1870(5) -0.02272(17) 0.8810(3) 0.0641(12) Uani d . 1 . . C
N6 0.2477(6) -0.01587(19) 0.9576(4) 0.1031(18) Uani d . 1 . . N
C7 0.0299(5) -0.00017(14) 0.7358(3) 0.0573(12) Uani d . 1 . . C
N7 -0.0344(5) 0.02602(13) 0.6935(3) 0.0804(14) Uani d . 1 . . N
C8 0.1117(4) -0.03234(14) 0.7865(3) 0.0507(10) Uani d . 1 . . C

loop_
_atom_site_aniso_label
_atom_site_aniso_U_11
_atom_site_aniso_U_22
_atom_site_aniso_U_33
_atom_site_aniso_U_12
_atom_site_aniso_U_13
_atom_site_aniso_U_23
Cu1 0.0301(3) 0.0296(2) 0.0309(2) -0.00178(16) 0.00420(15) -0.00165(15)
N10 0.0397(19) 0.0326(14) 0.0361(15) -0.0019(13) 0.0085(12) 0.0007(11)
C11 0.032(2) 0.0324(16) 0.0333(16) -0.0035(14) 0.0076(13) -0.0027(13)
C12 0.050(3) 0.0362(18) 0.046(2) 0.0025(16) 0.0122(17) 0.0036(15)
C13 0.048(3) 0.053(2) 0.044(2) 0.0067(18) 0.0005(17) 0.0077(16)
C14 0.049(3) 0.056(2) 0.041(2) 0.0022(19) -0.0058(17) 0.0000(16)
C15 0.046(2) 0.0417(18) 0.0325(17) -0.0013(16) 0.0041(15) -0.0042(14)
C16 0.062(3) 0.0424(19) 0.0373(19) -0.0062(18) -0.0029(17) -0.0117(15)
C21 0.032(2) 0.0363(16) 0.0309(16) -0.0043(14) 0.0062(13) -0.0023(13)
C22 0.054(3) 0.052(2) 0.0334(18) -0.0021(18) -0.0045(16) -0.0018(15)
C23 0.070(3) 0.062(2) 0.042(2) 0.013(2) -0.0096(19) 0.0076(18)
C24 0.063(3) 0.040(2) 0.049(2) 0.0092(18) -0.0022(19) 0.0055(16)
C25 0.039(2) 0.0379(17) 0.0388(18) -0.0021(15) 0.0029(15) 0.0002(14)
C26 0.056(3) 0.0345(18) 0.044(2) -0.0043(17) 0.0018(17) -0.0081(15)
N20 0.0356(18) 0.0420(16) 0.0314(14) -0.0076(13) 0.0014(12) -0.0028(11)
N30 0.041(2) 0.0384(15) 0.0519(18) -0.0016(13) 0.0101(14) -0.0069(13)
C31 0.038(2) 0.0297(16) 0.0415(18) 0.0043(14) 0.0032(15) -0.0010(13)
C32 0.038(3) 0.058(2) 0.067(3) -0.0035(19) 0.0095(19) -0.006(2)
C33 0.039(3) 0.069(3) 0.077(3) -0.004(2) -0.007(2) -0.008(2)
C34 0.056(3) 0.057(2) 0.058(3) 0.007(2) -0.011(2) -0.0080(19)
C35 0.049(3) 0.0351(17) 0.0416(19) 0.0093(16) -0.0047(16) -0.0026(14)
C36 0.059(3) 0.0432(19) 0.0346(18) 0.0141(18) 0.0005(16) -0.0006(14)
C41 0.038(2) 0.0274(16) 0.0376(17) 0.0044(14) 0.0053(14) -0.0002(13)
C42 0.035(2) 0.048(2) 0.0412(19) -0.0079(16) 0.0005(15) -0.0049(15)
C43 0.037(3) 0.059(2) 0.053(2) -0.0117(18) 0.0078(17) -0.0028(18)
C44 0.044(3) 0.054(2) 0.047(2) -0.0061(18) 0.0170(17) 0.0035(17)
C45 0.044(2) 0.0344(17) 0.0372(18) 0.0042(15) 0.0086(15) 0.0043(13)
C46 0.051(3) 0.0445(19) 0.0360(18) 0.0082(18) 0.0091(16) 0.0051(15)
N40 0.045(2) 0.0350(14) 0.0320(14) -0.0012(13) 0.0071(12) -0.0014(11)
N50 0.039(2) 0.0506(17) 0.0408(17) 0.0037(14) -0.0009(13) -0.0098(13)
C51 0.045(2) 0.0356(17) 0.0406(19) -0.0034(15) -0.0076(16) -0.0057(14)
C52 0.051(3) 0.072(3) 0.064(3) 0.018(2) 0.008(2) -0.009(2)
C53 0.076(4) 0.075(3) 0.082(4) 0.032(3) -0.001(3) -0.017(3)
C54 0.091(5) 0.043(2) 0.093(4) 0.021(3) -0.026(3) -0.010(2)
C55 0.058(3) 0.0369(19) 0.070(3) 0.0032(18) -0.016(2) -0.0022(18)
C56 0.085(4) 0.032(2) 0.108(4) -0.014(2) -0.007(3) 0.012(2)
C61 0.042(2) 0.0343(17) 0.0368(17) -0.0075(15) -0.0006(15) -0.0033(13)
C62 0.039(2) 0.0408(19) 0.050(2) -0.0050(16) 0.0063(16) -0.0056(15)
C63 0.041(3) 0.059(2) 0.075(3) 0.000(2) 0.021(2) -0.001(2)
C64 0.043(3) 0.073(3) 0.079(3) -0.014(2) 0.023(2) 0.007(2)
C65 0.042(3) 0.049(2) 0.064(3) -0.0108(18) 0.0032(19) 0.0055(18)
C66 0.064(4) 0.051(3) 0.107(4) -0.023(2) 0.006(3) 0.018(3)
N60 0.0369(18) 0.0345(14) 0.0352(15) -0.0074(12) 0.0061(12) -0.0049(11)
C1 0.056(4) 0.072(3) 0.154(6) -0.009(3) 0.042(4) 0.004(3)
N1 0.097(5) 0.075(3) 0.326(11) -0.012(3) 0.111(6) 0.012(5)
C2 0.055(3) 0.081(3) 0.048(2) -0.021(3) 0.006(2) -0.006(2)
N2 0.068(3) 0.095(3) 0.068(3) -0.005(3) 0.004(2) -0.010(2)
C3 0.050(3) 0.071(3) 0.087(4) -0.011(2) 0.006(2) 0.026(3)
N3 0.059(4) 0.105(4) 0.174(6) -0.014(3) 0.026(3) 0.050(4)
C4 0.048(3) 0.071(3) 0.059(3) -0.014(2) 0.009(2) 0.003(2)
C5 0.033(2) 0.070(3) 0.052(2) 0.000(2) 0.0007(17) 0.021(2)
N5 0.062(3) 0.067(3) 0.072(3) 0.010(2) 0.002(2) 0.008(2)
C6 0.047(3) 0.089(3) 0.056(3) -0.015(2) -0.013(2) 0.017(2)
N6 0.105(4) 0.135(5) 0.068(3) -0.014(3) -0.043(3) 0.011(3)
C7 0.070(3) 0.050(2) 0.051(2) -0.014(2) -0.018(2) -0.0059(19)
N7 0.105(4) 0.053(2) 0.081(3) 0.002(2) -0.049(3) -0.005(2)
C8 0.041(3) 0.065(3) 0.045(2) -0.0111(19) -0.0082(17) 0.0127(18)

loop_
_atom_type_symbol
_atom_type_description
_atom_type_scat_dispersion_real
_atom_type_scat_dispersion_imag
_atom_type_scat_source
C C 0.0033 0.0016 'International Tables Vol C Tables 4.2.6.8 and 6.1.1.4'
H H 0.0000 0.0000 'International Tables Vol C Tables 4.2.6.8 and 6.1.1.4'
N N 0.0061 0.0033 'International Tables Vol C Tables 4.2.6.8 and 6.1.1.4'
Cu Cu 0.3201 1.2651 'International Tables Vol C Tables 4.2.6.8 and 6.1.1.4'

loop_
_geom_angle_atom_site_label_1
_geom_angle_atom_site_label_2
_geom_angle_atom_site_label_3
_geom_angle
_geom_angle_publ_flag
N60 Cu1 N40 171.67(11) yes
N60 Cu1 N50 80.36(12) yes
N40 Cu1 N50 95.79(11) yes
N60 Cu1 N20 94.03(11) yes
N40 Cu1 N20 90.50(11) yes
N50 Cu1 N20 172.01(11) yes
N60 Cu1 N10 93.31(11) yes
N40 Cu1 N10 94.49(11) yes
N50 Cu1 N10 96.84(11) yes
N20 Cu1 N10 77.71(10) yes
N60 Cu1 N30 94.49(11) yes
N40 Cu1 N30 77.94(12) yes
N50 Cu1 N30 88.17(11) yes
N20 Cu1 N30 97.98(11) yes
N10 Cu1 N30 171.35(11) yes
C12 N10 C11 118.1(3) ?
C12 N10 Cu1 130.0(2) ?
C11 N10 Cu1 111.9(2) ?
N10 C11 C15 122.6(3) ?
N10 C11 C21 117.8(3) ?
C15 C11 C21 119.6(3) ?
N10 C12 C13 123.0(3) ?
N10 C12 H12 118.5 ?
C13 C12 H12 118.5 ?
C14 C13 C12 119.3(4) ?
C14 C13 H13 120.4 ?
C12 C13 H13 120.4 ?
C13 C14 C15 119.9(4) ?
C13 C14 H14 120.1 ?
C15 C14 H14 120.1 ?
C11 C15 C14 117.1(3) ?
C11 C15 C16 119.0(3) ?
C14 C15 C16 123.9(3) ?
C26 C16 C15 121.4(3) ?
C26 C16 H16 119.3 ?
C15 C16 H16 119.3 ?
N20 C21 C25 122.6(3) ?
N20 C21 C11 117.8(3) ?
C25 C21 C11 119.6(3) ?
N20 C22 C23 123.1(3) ?
N20 C22 H22 118.5 ?
C23 C22 H22 118.5 ?
C24 C23 C22 119.4(4) ?
C24 C23 H23 120.3 ?
C22 C23 H23 120.3 ?
C23 C24 C25 119.5(4) ?
C23 C24 H24 120.3 ?
C25 C24 H24 120.3 ?
C21 C25 C24 117.4(3) ?
C21 C25 C26 119.4(3) ?
C24 C25 C26 123.2(3) ?
C16 C26 C25 120.9(3) ?
C16 C26 H26 119.5 ?
C25 C26 H26 119.5 ?
C22 N20 C21 118.0(3) ?
C22 N20 Cu1 127.2(2) ?
C21 N20 Cu1 114.8(2) ?
C32 N30 C31 117.7(3) ?
C32 N30 Cu1 131.4(3) ?
C31 N30 Cu1 110.5(3) ?
N30 C31 C35 122.7(4) ?
N30 C31 C41 117.2(3) ?
C35 C31 C41 120.1(3) ?
N30 C32 C33 122.6(4) ?
N30 C32 H32 118.7 ?
C33 C32 H32 118.7 ?
C34 C33 C32 120.4(4) ?
C34 C33 H33 119.8 ?
C32 C33 H33 119.8 ?
C33 C34 C35 118.6(4) ?
C33 C34 H34 120.7 ?
C35 C34 H34 120.7 ?
C34 C35 C31 117.9(4) ?
C34 C35 C36 123.5(3) ?
C31 C35 C36 118.5(4) ?
C46 C36 C35 121.4(3) ?
C46 C36 H36 119.3 ?
C35 C36 H36 119.3 ?
N40 C41 C45 121.9(3) ?
N40 C41 C31 118.1(3) ?
C45 C41 C31 120.1(3) ?
N40 C42 C43 123.0(3) ?
N40 C42 H42 118.5 ?
C43 C42 H42 118.5 ?
C44 C43 C42 119.3(4) ?
C44 C43 H43 120.3 ?
C42 C43 H43 120.3 ?
C43 C44 C45 119.7(3) ?
C43 C44 H44 120.2 ?
C45 C44 H44 120.2 ?
C44 C45 C41 118.0(3) ?
C44 C45 C46 123.4(3) ?
C41 C45 C46 118.6(4) ?
C36 C46 C45 121.2(3) ?
C36 C46 H46 119.4 ?
C45 C46 H46 119.4 ?
C42 N40 C41 118.1(3) ?
C42 N40 Cu1 125.9(2) ?
C41 N40 Cu1 116.0(2) ?
C52 N50 C51 118.6(4) ?
C52 N50 Cu1 130.2(3) ?
C51 N50 Cu1 110.9(2) ?
N50 C51 C55 122.7(4) ?
N50 C51 C61 118.0(3) ?
C55 C51 C61 119.3(4) ?
N50 C52 C53 122.8(5) ?
N50 C52 H52 118.6 ?
C53 C52 H52 118.6 ?
C54 C53 C52 119.6(5) ?
C54 C53 H53 120.2 ?
C52 C53 H53 120.2 ?
C53 C54 C55 120.5(4) ?
C53 C54 H54 119.7 ?
C55 C54 H54 119.7 ?
C51 C55 C56 118.6(4) ?
C51 C55 C54 115.8(4) ?
C56 C55 C54 125.6(4) ?
C66 C56 C55 121.7(4) ?
C66 C56 H56 119.1 ?
C55 C56 H56 119.1 ?
N60 C61 C65 122.6(3) ?
N60 C61 C51 116.8(3) ?
C65 C61 C51 120.6(3) ?
N60 C62 C63 123.6(3) ?
N60 C62 H62 118.2 ?
C63 C62 H62 118.2 ?
C64 C63 C62 118.5(4) ?
C64 C63 H63 120.7 ?
C62 C63 H63 120.7 ?
C63 C64 C65 120.1(4) ?
C63 C64 H64 120.0 ?
C65 C64 H64 120.0 ?
C61 C65 C64 117.2(4) ?
C61 C65 C66 118.7(4) ?
C64 C65 C66 124.1(4) ?
C56 C66 C65 120.9(4) ?
C56 C66 H66 119.5 ?
C65 C66 H66 119.5 ?
C62 N60 C61 118.0(3) ?
C62 N60 Cu1 128.1(2) ?
C61 N60 Cu1 113.9(2) ?
N1 C1 C4 178.9(10) yes
N2 C2 C4 179.5(6) yes
N3 C3 C4 178.5(7) yes
C1 C4 C3 119.5(5) yes
C1 C4 C2 121.2(5) yes
C3 C4 C2 119.2(4) yes
N5 C5 C8 177.9(5) yes
N6 C6 C8 178.6(6) yes
N7 C7 C8 178.7(6) yes
C7 C8 C5 119.6(4) yes
C7 C8 C6 119.9(4) yes
C5 C8 C6 120.5(4) yes

loop_
_geom_bond_atom_site_label_1
_geom_bond_atom_site_label_2
_geom_bond_site_symmetry_2
_geom_bond_distance
_geom_bond_publ_flag
Cu1 N60 . 2.050(3) yes
Cu1 N40 . 2.066(3) yes
Cu1 N50 . 2.121(3) yes
Cu1 N20 . 2.121(3) yes
Cu1 N10 . 2.219(3) yes
Cu1 N30 . 2.238(3) yes
N10 C12 . 1.332(5) ?
N10 C11 . 1.364(4) ?
C11 C15 . 1.409(5) ?
C11 C21 . 1.448(5) ?
C12 C13 . 1.391(6) ?
C12 H12 . 0.9300 ?
C13 C14 . 1.372(6) ?
C13 H13 . 0.9300 ?
C14 C15 . 1.405(5) ?
C14 H14 . 0.9300 ?
C15 C16 . 1.443(5) ?
C16 C26 . 1.348(5) ?
C16 H16 . 0.9300 ?
C21 N20 . 1.373(4) ?
C21 C25 . 1.409(5) ?
C22 N20 . 1.324(5) ?
C22 C23 . 1.403(6) ?
C22 H22 . 0.9300 ?
C23 C24 . 1.370(6) ?
C23 H23 . 0.9300 ?
C24 C25 . 1.411(5) ?
C24 H24 . 0.9300 ?
C25 C26 . 1.437(5) ?
C26 H26 . 0.9300 ?
N30 C32 . 1.326(5) ?
N30 C31 . 1.371(5) ?
C31 C35 . 1.403(5) ?
C31 C41 . 1.439(5) ?
C32 C33 . 1.393(6) ?
C32 H32 . 0.9300 ?
C33 C34 . 1.367(6) ?
C33 H33 . 0.9300 ?
C34 C35 . 1.403(6) ?
C34 H34 . 0.9300 ?
C35 C36 . 1.455(5) ?
C36 C46 . 1.345(6) ?
C36 H36 . 0.9300 ?
C41 N40 . 1.367(4) ?
C41 C45 . 1.413(5) ?
C42 N40 . 1.330(5) ?
C42 C43 . 1.401(5) ?
C42 H42 . 0.9300 ?
C43 C44 . 1.360(6) ?
C43 H43 . 0.9300 ?
C44 C45 . 1.401(6) ?
C44 H44 . 0.9300 ?
C45 C46 . 1.444(5) ?
C46 H46 . 0.9300 ?
N50 C52 . 1.319(5) ?
N50 C51 . 1.370(5) ?
C51 C55 . 1.415(5) ?
C51 C61 . 1.430(5) ?
C52 C53 . 1.392(7) ?
C52 H52 . 0.9300 ?
C53 C54 . 1.356(8) ?
C53 H53 . 0.9300 ?
C54 C55 . 1.421(7) ?
C54 H54 . 0.9300 ?
C55 C56 . 1.433(7) ?
C56 C66 . 1.345(7) ?
C56 H56 . 0.9300 ?
C61 N60 . 1.370(4) ?
C61 C65 . 1.402(5) ?
C62 N60 . 1.330(5) ?
C62 C63 . 1.398(6) ?
C62 H62 . 0.9300 ?
C63 C64 . 1.372(6) ?
C63 H63 . 0.9300 ?
C64 C65 . 1.418(6) ?
C64 H64 . 0.9300 ?
C65 C66 . 1.437(6) ?
C66 H66 . 0.9300 ?
C1 N1 . 1.143(7) yes
C1 C4 . 1.395(7) yes
C2 N2 . 1.173(6) yes
C2 C4 . 1.406(7) yes
C3 N3 . 1.158(7) yes
C3 C4 . 1.408(7) yes
C5 N5 . 1.162(6) yes
C5 C8 . 1.409(6) yes
C6 N6 . 1.144(6) yes
C6 C8 . 1.421(6) yes
C7 N7 . 1.146(6) yes
C7 C8 . 1.413(6) yes
